data_4341721
loop_
_publ_author_name
'Zheng, Sipeng'
'Siegler, Maxime A.'
'Roubeau, Olivier'
'Bonnet, Sylvestre'

_publ_section_title
;
 Influence of Selenocyanate Ligands on the Transition Temperature and
 Cooperativity of bapbpy-Based Fe(II) Spin-Crossover Compounds.
;
_journal_name_full 'Inorganic chemistry'
_journal_page_first 141120111827001
_journal_paper_doi 10.1021/ic502381m
_journal_year 2014
_chemical_formula_moiety 'C24 H20 Fe N8 Se2, C H4 O'
_chemical_formula_sum 'C25 H24 Fe N8 O Se2'
_chemical_formula_weight 666.29
_chemical_name_systematic
;
 ?
;
_space_group_crystal_system triclinic
_space_group_IT_number 2
_space_group_name_Hall '-P 1'
_space_group_name_H-M_alt 'P -1'
_symmetry_space_group_name_Hall '-P 1'
_symmetry_space_group_name_H-M 'P -1'
_atom_sites_solution_hydrogens mixed
_atom_sites_solution_primary direct
_atom_sites_solution_secondary difmap
_audit_creation_method SHELXL-2013
_cell_angle_alpha 75.312(2)
_cell_angle_beta 89.534(2)
_cell_angle_gamma 81.410(2)
_cell_formula_units_Z 2
_cell_length_a 9.0074(3)
_cell_length_b 11.3214(3)
_cell_length_c 13.6382(3)
_cell_measurement_reflns_used 11558
_cell_measurement_temperature 110(2)
_cell_measurement_theta_max 71.88
_cell_measurement_theta_min 3.33
_cell_volume 1329.59(7)
_computing_cell_refinement
;
CrysAlisPro, Agilent Technologies,
Version 1.171.36.24 (release 03-12-2012 CrysAlis171 .NET)
(compiled Dec  3 2012,18:21:49)
;
_computing_data_collection
;
CrysAlisPro, Agilent Technologies,
Version 1.171.36.24 (release 03-12-2012 CrysAlis171 .NET)
(compiled Dec  3 2012,18:21:49)
;
_computing_data_reduction
;
CrysAlisPro, Agilent Technologies,
Version 1.171.36.24 (release 03-12-2012 CrysAlis171 .NET)
(compiled Dec  3 2012,18:21:49)
;
_computing_molecular_graphics 'SHELXTL v6.10 (Sheldrick, 2008)'
_computing_publication_material 'SHELXTL v6.10 (Sheldrick, 2008)'
_computing_structure_refinement 'SHELXL-2013 (Sheldrick, 2013)'
_computing_structure_solution 'SHELXS-2013 (Sheldrick, 2013)'
_diffrn_ambient_temperature 110(2)
_diffrn_measured_fraction_theta_full 1.000
_diffrn_measured_fraction_theta_max 0.999
_diffrn_measurement_device_type 'SuperNova, Dual, Cu at zero, Atlas'
_diffrn_measurement_method '\w scans'
_diffrn_radiation_monochromator mirror
_diffrn_radiation_source 'SuperNova (Cu) X-ray Source'
_diffrn_radiation_type CuK\a
_diffrn_radiation_wavelength 1.54178
_diffrn_reflns_av_R_equivalents 0.0246
_diffrn_reflns_av_unetI/netI 0.0198
_diffrn_reflns_Laue_measured_fraction_full 1.000
_diffrn_reflns_Laue_measured_fraction_max 0.999
_diffrn_reflns_limit_h_max 11
_diffrn_reflns_limit_h_min -11
_diffrn_reflns_limit_k_max 13
_diffrn_reflns_limit_k_min -13
_diffrn_reflns_limit_l_max 16
_diffrn_reflns_limit_l_min -16
_diffrn_reflns_number 17736
_diffrn_reflns_point_group_measured_fraction_full 1.000
_diffrn_reflns_point_group_measured_fraction_max 0.999
_diffrn_reflns_theta_full 67.679
_diffrn_reflns_theta_max 71.860
_diffrn_reflns_theta_min 3.352
_exptl_absorpt_coefficient_mu 7.965
_exptl_absorpt_correction_T_max 0.639
_exptl_absorpt_correction_T_min 0.163
_exptl_absorpt_correction_type analytical
_exptl_absorpt_process_details
;
CrysAlisPro, Agilent Technologies,
Version 1.171.36.28 (release 01-02-2013 CrysAlis171 .NET)
(compiled Feb  1 2013,16:14:44)
Analytical numeric absorption correction using a multifaceted crystal
            model based on expressions derived by R.C. Clark & J.S. Reid.
(Clark, R. C. & Reid, J. S. (1995). Acta Cryst. A51, 887-897)
;
_exptl_crystal_colour 'dark red'
_exptl_crystal_density_diffrn 1.664
_exptl_crystal_description plate
_exptl_crystal_F_000 664
_exptl_crystal_size_max 0.34
_exptl_crystal_size_mid 0.16
_exptl_crystal_size_min 0.06
_refine_diff_density_max 0.688
_refine_diff_density_min -0.679
_refine_diff_density_rms 0.065
_refine_ls_extinction_coef 0.00064(10)
_refine_ls_extinction_expression Fc^*^=kFc[1+0.001xFc^2^\l^3^/sin(2\q)]^-1/4^
_refine_ls_extinction_method SHELXL
_refine_ls_goodness_of_fit_ref 1.041
_refine_ls_hydrogen_treatment mixed
_refine_ls_matrix_type full
_refine_ls_number_parameters 350
_refine_ls_number_reflns 5202
_refine_ls_number_restraints 3
_refine_ls_restrained_S_all 1.042
_refine_ls_R_factor_all 0.0293
_refine_ls_R_factor_gt 0.0282
_refine_ls_shift/su_max 0.000
_refine_ls_shift/su_mean 0.000
_refine_ls_structure_factor_coef Fsqd
_refine_ls_weighting_details
;
 w=1/[\s^2^(Fo^2^)+(0.0390P)^2^+1.2433P]
 where P=(Fo^2^+2Fc^2^)/3
;
_refine_ls_weighting_scheme calc
_refine_ls_wR_factor_gt 0.0744
_refine_ls_wR_factor_ref 0.0755
_reflns_Friedel_coverage 0.000
_reflns_number_gt 5015
_reflns_number_total 5202
_reflns_threshold_expression 'I > 2\s(I)'
_cod_data_source_file 11cprime.cif
_cod_data_source_block 11cprime
_cod_database_code 4341721
_shelx_space_group_comment
;
The symmetry employed for this shelxl refinement is uniquely defined
by the following loop, which should always be used as a source of
symmetry information in preference to the above space-group names.
They are only intended as comments.
;
_shelxl_version_number 2013-2

loop_
_space_group_symop_operation_xyz
'x, y, z'
'-x, -y, -z'

loop_
_atom_site_label
_atom_site_type_symbol
_atom_site_fract_x
_atom_site_fract_y
_atom_site_fract_z
_atom_site_U_iso_or_equiv
_atom_site_adp_type
_atom_site_occupancy
_atom_site_site_symmetry_order
_atom_site_calc_flag
_atom_site_refinement_flags_posn
_atom_site_refinement_flags_adp
Fe1 Fe 0.39069(4) 0.44368(3) 0.24740(2) 0.01787(9) Uani 1 1 d . .
Se1 Se 0.01997(3) 0.81769(2) 0.25753(2) 0.03407(9) Uani 1 1 d . .
Se2 Se 0.76194(3) 0.08000(2) 0.19804(2) 0.02973(9) Uani 1 1 d . .
C1 C 0.2490(3) 0.3372(2) 0.09867(18) 0.0263(5) Uani 1 1 d . .
H1 H 0.2696 0.2678 0.1555 0.032 Uiso 1 1 calc R U
C2 C 0.1698(3) 0.3233(2) 0.0176(2) 0.0299(5) Uani 1 1 d . .
C3 C 0.1443(3) 0.4260(3) -0.06627(19) 0.0322(5) Uani 1 1 d . .
H3 H 0.0896 0.4217 -0.1242 0.039 Uiso 1 1 calc R U
C4 C 0.1981(3) 0.5326(2) -0.06492(18) 0.0294(5) Uani 1 1 d . .
H4 H 0.1828 0.6018 -0.1222 0.035 Uiso 1 1 calc R U
C5 C 0.2761(2) 0.5386(2) 0.02225(17) 0.0231(4) Uani 1 1 d . .
C6 C 0.4238(3) 0.6823(2) 0.08237(17) 0.0229(4) Uani 1 1 d . .
C7 C 0.4591(3) 0.8029(2) 0.04925(19) 0.0316(5) Uani 1 1 d . .
H7 H 0.4191 0.8557 -0.0136 0.038 Uiso 1 1 calc R U
C8 C 0.5518(3) 0.8428(2) 0.10874(19) 0.0324(5) Uani 1 1 d . .
H8 H 0.5762 0.9241 0.0879 0.039 Uiso 1 1 calc R U
C9 C 0.6100(3) 0.7635(2) 0.19995(18) 0.0276(5) Uani 1 1 d . .
H9 H 0.6744 0.7895 0.2424 0.033 Uiso 1 1 calc R U
C10 C 0.5724(2) 0.6467(2) 0.22739(16) 0.0210(4) Uani 1 1 d . .
C11 C 0.6250(2) 0.5587(2) 0.32499(16) 0.0208(4) Uani 1 1 d . .
C12 C 0.7468(3) 0.5732(2) 0.37982(17) 0.0247(5) Uani 1 1 d . .
H12 H 0.8019 0.6394 0.3550 0.030 Uiso 1 1 calc R U
C13 C 0.7861(3) 0.4878(2) 0.47250(18) 0.0270(5) Uani 1 1 d . .
H13 H 0.8670 0.4968 0.5130 0.032 Uiso 1 1 calc R U
C14 C 0.7082(3) 0.3912(2) 0.50500(17) 0.0266(5) Uani 1 1 d . .
H14 H 0.7339 0.3327 0.5682 0.032 Uiso 1 1 calc R U
C15 C 0.5894(2) 0.3796(2) 0.44360(16) 0.0214(4) Uani 1 1 d . .
C16 C 0.3793(3) 0.2544(2) 0.45481(18) 0.0250(5) Uani 1 1 d . .
C17 C 0.3209(3) 0.1598(2) 0.5255(2) 0.0344(6) Uani 1 1 d . .
H17 H 0.3796 0.1117 0.5834 0.041 Uiso 1 1 calc R U
C18 C 0.1793(3) 0.1382(3) 0.5096(2) 0.0375(6) Uani 1 1 d . .
H18 H 0.1394 0.0739 0.5563 0.045 Uiso 1 1 calc R U
C19 C 0.0930(3) 0.2097(3) 0.4256(2) 0.0345(6) Uani 1 1 d . .
C20 C 0.1588(3) 0.3002(2) 0.3597(2) 0.0291(5) Uani 1 1 d . .
H20 H 0.1005 0.3506 0.3025 0.035 Uiso 1 1 calc R U
C21 C 0.1117(3) 0.2048(3) 0.0197(2) 0.0400(6) Uani 1 1 d . .
H21A H 0.1785 0.1352 0.0630 0.060 Uiso 1 1 calc R U
H21B H 0.1083 0.1941 -0.0493 0.060 Uiso 1 1 calc R U
H21C H 0.0104 0.2081 0.0467 0.060 Uiso 1 1 calc R U
C22 C -0.0629(3) 0.1874(3) 0.4041(2) 0.0439(7) Uani 1 1 d . .
H22A H -0.1171 0.2614 0.3572 0.066 Uiso 1 1 calc R U
H22B H -0.1167 0.1690 0.4676 0.066 Uiso 1 1 calc R U
H22C H -0.0562 0.1174 0.3734 0.066 Uiso 1 1 calc R U
C23 C 0.1283(3) 0.6706(2) 0.25689(17) 0.0235(5) Uani 1 1 d . .
C24 C 0.6329(2) 0.2077(2) 0.22137(16) 0.0232(5) Uani 1 1 d . .
N1 N 0.3000(2) 0.44224(17) 0.10372(14) 0.0222(4) Uani 1 1 d . .
N2 N 0.3254(2) 0.64855(19) 0.02083(14) 0.0253(4) Uani 1 1 d D .
H2A H 0.302(3) 0.704(2) -0.0309(18) 0.027(7) Uiso 1 1 d D .
N3 N 0.4801(2) 0.60444(16) 0.16932(13) 0.0199(4) Uani 1 1 d . .
N4 N 0.5461(2) 0.46311(16) 0.35623(13) 0.0190(4) Uani 1 1 d . .
N5 N 0.5202(2) 0.27641(18) 0.47680(15) 0.0255(4) Uani 1 1 d D .
H5A H 0.559(3) 0.228(3) 0.529(2) 0.039(8) Uiso 1 1 d D .
N6 N 0.3012(2) 0.32180(18) 0.37126(15) 0.0247(4) Uani 1 1 d . .
N7 N 0.1982(2) 0.57665(19) 0.25923(15) 0.0287(4) Uani 1 1 d . .
N8 N 0.5517(2) 0.29160(19) 0.23186(15) 0.0270(4) Uani 1 1 d . .
O1S O 0.3198(3) -0.10380(19) 0.35305(17) 0.0504(6) Uani 1 1 d D .
H1S H 0.249(4) -0.128(4) 0.332(3) 0.064(12) Uiso 1 1 d D .
C1S C 0.3368(4) 0.0146(2) 0.2932(2) 0.0402(6) Uani 1 1 d . .
H1S1 H 0.2382 0.0666 0.2796 0.060 Uiso 1 1 calc R U
H1S2 H 0.3817 0.0073 0.2289 0.060 Uiso 1 1 calc R U
H1S3 H 0.4023 0.0522 0.3296 0.060 Uiso 1 1 calc R U

loop_
_atom_site_aniso_label
_atom_site_aniso_U_11
_atom_site_aniso_U_22
_atom_site_aniso_U_33
_atom_site_aniso_U_23
_atom_site_aniso_U_13
_atom_site_aniso_U_12
Fe1 0.01933(18) 0.01841(18) 0.01370(16) -0.00194(12) -0.00367(12) 0.00050(13)
Se1 0.02959(15) 0.02908(15) 0.04224(17) -0.01271(12) -0.01119(11) 0.00660(11)
Se2 0.02996(15) 0.02955(15) 0.02655(14) -0.00670(10) -0.00699(10) 0.00500(10)
C1 0.0259(12) 0.0247(12) 0.0280(12) -0.0068(9) -0.0005(9) -0.0027(9)
C2 0.0259(12) 0.0341(13) 0.0345(13) -0.0147(10) 0.0022(10) -0.0088(10)
C3 0.0262(12) 0.0466(15) 0.0275(12) -0.0133(11) -0.0030(10) -0.0098(11)
C4 0.0257(12) 0.0403(14) 0.0216(11) -0.0049(10) -0.0038(9) -0.0079(10)
C5 0.0199(11) 0.0282(12) 0.0203(10) -0.0049(9) -0.0008(8) -0.0028(9)
C6 0.0244(11) 0.0228(11) 0.0195(10) -0.0016(8) -0.0021(8) -0.0041(9)
C7 0.0403(14) 0.0243(12) 0.0248(12) 0.0049(9) -0.0080(10) -0.0073(10)
C8 0.0407(14) 0.0222(12) 0.0319(13) 0.0004(10) -0.0061(11) -0.0100(10)
C9 0.0333(13) 0.0237(12) 0.0262(12) -0.0055(9) -0.0058(10) -0.0073(9)
C10 0.0215(10) 0.0204(11) 0.0205(10) -0.0041(8) -0.0020(8) -0.0028(8)
C11 0.0231(11) 0.0195(10) 0.0200(10) -0.0064(8) -0.0007(8) -0.0014(8)
C12 0.0255(11) 0.0248(11) 0.0243(11) -0.0063(9) -0.0041(9) -0.0057(9)
C13 0.0269(12) 0.0281(12) 0.0268(12) -0.0092(9) -0.0095(9) -0.0027(9)
C14 0.0316(12) 0.0251(12) 0.0208(11) -0.0031(9) -0.0074(9) -0.0019(9)
C15 0.0232(11) 0.0217(11) 0.0190(10) -0.0053(8) -0.0018(8) -0.0022(8)
C16 0.0285(12) 0.0231(11) 0.0247(11) -0.0079(9) 0.0021(9) -0.0055(9)
C17 0.0451(16) 0.0334(13) 0.0273(12) -0.0066(10) 0.0045(11) -0.0163(11)
C18 0.0469(16) 0.0398(15) 0.0327(14) -0.0134(11) 0.0121(12) -0.0218(13)
C19 0.0314(13) 0.0397(14) 0.0439(15) -0.0252(12) 0.0124(11) -0.0168(11)
C20 0.0243(12) 0.0316(13) 0.0359(13) -0.0173(10) -0.0003(10) -0.0036(10)
C21 0.0422(16) 0.0417(16) 0.0436(16) -0.0176(13) 0.0002(12) -0.0180(12)
C22 0.0363(15) 0.0545(18) 0.0514(17) -0.0247(14) 0.0076(13) -0.0209(13)
C23 0.0243(11) 0.0249(12) 0.0196(10) -0.0027(8) -0.0027(8) -0.0031(9)
C24 0.0205(11) 0.0298(12) 0.0175(10) -0.0037(9) -0.0030(8) -0.0021(9)
N1 0.0218(9) 0.0213(9) 0.0229(9) -0.0056(7) -0.0038(7) -0.0013(7)
N2 0.0305(10) 0.0236(10) 0.0175(9) 0.0035(7) -0.0077(8) -0.0056(8)
N3 0.0214(9) 0.0192(9) 0.0179(9) -0.0028(7) -0.0021(7) -0.0022(7)
N4 0.0190(9) 0.0192(9) 0.0181(8) -0.0041(7) -0.0021(7) -0.0017(7)
N5 0.0284(10) 0.0223(10) 0.0218(10) 0.0020(8) -0.0053(8) -0.0040(8)
N6 0.0205(9) 0.0235(10) 0.0320(10) -0.0103(8) -0.0002(8) -0.0034(7)
N7 0.0365(11) 0.0262(11) 0.0206(9) -0.0041(8) -0.0017(8) 0.0012(9)
N8 0.0241(10) 0.0339(11) 0.0217(9) -0.0053(8) -0.0026(8) -0.0034(9)
O1S 0.0679(15) 0.0318(11) 0.0447(12) 0.0129(9) -0.0288(11) -0.0234(10)
C1S 0.0546(18) 0.0252(13) 0.0363(14) 0.0009(11) 0.0051(13) -0.0075(12)

loop_
_atom_type_symbol
_atom_type_description
_atom_type_scat_dispersion_real
_atom_type_scat_dispersion_imag
_atom_type_scat_source
C C 0.0181 0.0091 'International Tables Vol C Tables 4.2.6.8 and 6.1.1.4'
H H 0.0000 0.0000 'International Tables Vol C Tables 4.2.6.8 and 6.1.1.4'
N N 0.0311 0.0180 'International Tables Vol C Tables 4.2.6.8 and 6.1.1.4'
Fe Fe -1.1336 3.1974 'International Tables Vol C Tables 4.2.6.8 and 6.1.1.4'
Se Se -0.7943 1.1372 'International Tables Vol C Tables 4.2.6.8 and 6.1.1.4'
O O 0.0492 0.0322 'International Tables Vol C Tables 4.2.6.8 and 6.1.1.4'

loop_
_geom_angle_atom_site_label_1
_geom_angle_atom_site_label_2
_geom_angle_atom_site_label_3
_geom_angle
N4 Fe1 N6 85.63(7)
N4 Fe1 N3 77.50(7)
N6 Fe1 N3 156.97(7)
N4 Fe1 N8 85.18(7)
N6 Fe1 N8 88.55(7)
N3 Fe1 N8 105.31(7)
N4 Fe1 N1 159.22(7)
N6 Fe1 N1 113.04(7)
N3 Fe1 N1 86.60(7)
N8 Fe1 N1 86.23(7)
N4 Fe1 N7 103.18(7)
N6 Fe1 N7 85.85(8)
N3 Fe1 N7 82.91(8)
N8 Fe1 N7 169.52(8)
N1 Fe1 N7 87.83(7)
N1 C1 C2 125.0(2)
N1 C1 H1 117.5
C2 C1 H1 117.5
C1 C2 C3 116.4(2)
C1 C2 C21 121.8(2)
C3 C2 C21 121.9(2)
C4 C3 C2 120.1(2)
C4 C3 H3 119.9
C2 C3 H3 119.9
C3 C4 C5 119.3(2)
C3 C4 H4 120.3
C5 C4 H4 120.3
N1 C5 N2 121.2(2)
N1 C5 C4 121.6(2)
N2 C5 C4 117.2(2)
N3 C6 N2 121.3(2)
N3 C6 C7 122.2(2)
N2 C6 C7 116.5(2)
C8 C7 C6 119.1(2)
C8 C7 H7 120.5
C6 C7 H7 120.5
C7 C8 C9 119.4(2)
C7 C8 H8 120.3
C9 C8 H8 120.3
C10 C9 C8 118.6(2)
C10 C9 H9 120.7
C8 C9 H9 120.7
N3 C10 C9 123.1(2)
N3 C10 C11 115.05(19)
C9 C10 C11 121.8(2)
N4 C11 C12 122.9(2)
N4 C11 C10 115.27(19)
C12 C11 C10 121.9(2)
C11 C12 C13 118.0(2)
C11 C12 H12 121.0
C13 C12 H12 121.0
C14 C13 C12 119.9(2)
C14 C13 H13 120.1
C12 C13 H13 120.1
C13 C14 C15 119.0(2)
C13 C14 H14 120.5
C15 C14 H14 120.5
N4 C15 N5 121.2(2)
N4 C15 C14 122.0(2)
N5 C15 C14 116.8(2)
N6 C16 N5 121.1(2)
N6 C16 C17 121.9(2)
N5 C16 C17 116.9(2)
C18 C17 C16 119.2(3)
C18 C17 H17 120.4
C16 C17 H17 120.4
C17 C18 C19 120.3(2)
C17 C18 H18 119.9
C19 C18 H18 119.9
C20 C19 C18 116.9(2)
C20 C19 C22 121.0(3)
C18 C19 C22 122.0(3)
N6 C20 C19 124.5(2)
N6 C20 H20 117.8
C19 C20 H20 117.8
C2 C21 H21A 109.5
C2 C21 H21B 109.5
H21A C21 H21B 109.5
C2 C21 H21C 109.5
H21A C21 H21C 109.5
H21B C21 H21C 109.5
C19 C22 H22A 109.5
C19 C22 H22B 109.5
H22A C22 H22B 109.5
C19 C22 H22C 109.5
H22A C22 H22C 109.5
H22B C22 H22C 109.5
N7 C23 Se1 178.1(2)
N8 C24 Se2 177.0(2)
C5 N1 C1 117.5(2)
C5 N1 Fe1 125.96(15)
C1 N1 Fe1 116.16(15)
C5 N2 C6 133.36(19)
C5 N2 H2A 115(2)
C6 N2 H2A 111(2)
C6 N3 C10 117.55(19)
C6 N3 Fe1 125.10(15)
C10 N3 Fe1 114.65(14)
C15 N4 C11 118.09(19)
C15 N4 Fe1 125.50(15)
C11 N4 Fe1 115.40(14)
C16 N5 C15 131.0(2)
C16 N5 H5A 113(2)
C15 N5 H5A 114(2)
C16 N6 C20 117.1(2)
C16 N6 Fe1 125.04(16)
C20 N6 Fe1 117.42(17)
C23 N7 Fe1 159.0(2)
C24 N8 Fe1 176.65(19)
C1S O1S H1S 110(3)
O1S C1S H1S1 109.5
O1S C1S H1S2 109.5
H1S1 C1S H1S2 109.5
O1S C1S H1S3 109.5
H1S1 C1S H1S3 109.5
H1S2 C1S H1S3 109.5

loop_
_geom_bond_atom_site_label_1
_geom_bond_atom_site_label_2
_geom_bond_distance
Fe1 N4 2.1219(18)
Fe1 N6 2.130(2)
Fe1 N3 2.1300(18)
Fe1 N8 2.132(2)
Fe1 N1 2.1340(19)
Fe1 N7 2.153(2)
Se1 C23 1.802(2)
Se2 C24 1.808(2)
C1 N1 1.354(3)
C1 C2 1.375(3)
C1 H1 0.9500
C2 C3 1.401(4)
C2 C21 1.505(3)
C3 C4 1.371(4)
C3 H3 0.9500
C4 C5 1.407(3)
C4 H4 0.9500
C5 N1 1.338(3)
C5 N2 1.379(3)
C6 N3 1.337(3)
C6 N2 1.382(3)
C6 C7 1.409(3)
C7 C8 1.367(4)
C7 H7 0.9500
C8 C9 1.390(3)
C8 H8 0.9500
C9 C10 1.373(3)
C9 H9 0.9500
C10 N3 1.367(3)
C10 C11 1.478(3)
C11 N4 1.359(3)
C11 C12 1.386(3)
C12 C13 1.394(3)
C12 H12 0.9500
C13 C14 1.365(3)
C13 H13 0.9500
C14 C15 1.406(3)
C14 H14 0.9500
C15 N4 1.339(3)
C15 N5 1.379(3)
C16 N6 1.337(3)
C16 N5 1.379(3)
C16 C17 1.410(3)
C17 C18 1.363(4)
C17 H17 0.9500
C18 C19 1.389(4)
C18 H18 0.9500
C19 C20 1.383(4)
C19 C22 1.508(4)
C20 N6 1.359(3)
C20 H20 0.9500
C21 H21A 0.9800
C21 H21B 0.9800
C21 H21C 0.9800
C22 H22A 0.9800
C22 H22B 0.9800
C22 H22C 0.9800
C23 N7 1.145(3)
C24 N8 1.148(3)
N2 H2A 0.82(2)
N5 H5A 0.82(2)
O1S C1S 1.411(3)
O1S H1S 0.81(2)
C1S H1S1 0.9800
C1S H1S2 0.9800
C1S H1S3 0.9800

loop_
_geom_hbond_atom_site_label_D
_geom_hbond_atom_site_label_H
_geom_hbond_atom_site_label_A
_geom_hbond_distance_DH
_geom_hbond_distance_HA
_geom_hbond_distance_DA
_geom_hbond_angle_DHA
_geom_hbond_site_symmetry_A
N2 H2A Se2 0.82(2) 2.88(2) 3.6930(19) 172(3) 2_665
N5 H5A O1S 0.82(2) 2.05(2) 2.863(3) 173(3) 2_656
O1S H1S Se1 0.81(2) 2.53(3) 3.338(2) 175(4) 1_545

loop_
_geom_torsion_atom_site_label_1
_geom_torsion_atom_site_label_2
_geom_torsion_atom_site_label_3
_geom_torsion_atom_site_label_4
_geom_torsion
N1 C1 C2 C3 1.6(4)
N1 C1 C2 C21 -177.5(2)
C1 C2 C3 C4 0.4(4)
C21 C2 C3 C4 179.5(2)
C2 C3 C4 C5 -1.4(4)
C3 C4 C5 N1 0.4(4)
C3 C4 C5 N2 -178.7(2)
N3 C6 C7 C8 -1.3(4)
N2 C6 C7 C8 177.8(2)
C6 C7 C8 C9 0.5(4)
C7 C8 C9 C10 0.1(4)
C8 C9 C10 N3 -0.1(4)
C8 C9 C10 C11 -177.6(2)
N3 C10 C11 N4 -16.6(3)
C9 C10 C11 N4 161.1(2)
N3 C10 C11 C12 163.1(2)
C9 C10 C11 C12 -19.2(3)
N4 C11 C12 C13 -2.1(3)
C10 C11 C12 C13 178.2(2)
C11 C12 C13 C14 2.1(4)
C12 C13 C14 C15 0.3(4)
C13 C14 C15 N4 -2.9(4)
C13 C14 C15 N5 176.1(2)
N6 C16 C17 C18 -1.7(4)
N5 C16 C17 C18 177.0(2)
C16 C17 C18 C19 -0.9(4)
C17 C18 C19 C20 1.2(4)
C17 C18 C19 C22 178.8(3)
C18 C19 C20 N6 1.0(4)
C22 C19 C20 N6 -176.7(2)
N2 C5 N1 C1 -179.5(2)
C4 C5 N1 C1 1.4(3)
N2 C5 N1 Fe1 7.4(3)
C4 C5 N1 Fe1 -171.70(17)
C2 C1 N1 C5 -2.5(3)
C2 C1 N1 Fe1 171.28(19)
N1 C5 N2 C6 13.5(4)
C4 C5 N2 C6 -167.4(2)
N3 C6 N2 C5 -8.0(4)
C7 C6 N2 C5 172.9(2)
N2 C6 N3 C10 -177.7(2)
C7 C6 N3 C10 1.3(3)
N2 C6 N3 Fe1 -17.4(3)
C7 C6 N3 Fe1 161.62(19)
C9 C10 N3 C6 -0.6(3)
C11 C10 N3 C6 177.05(19)
C9 C10 N3 Fe1 -162.97(19)
C11 C10 N3 Fe1 14.7(2)
N5 C15 N4 C11 -176.1(2)
C14 C15 N4 C11 2.9(3)
N5 C15 N4 Fe1 -8.1(3)
C14 C15 N4 Fe1 170.84(17)
C12 C11 N4 C15 -0.4(3)
C10 C11 N4 C15 179.33(19)
C12 C11 N4 Fe1 -169.52(17)
C10 C11 N4 Fe1 10.2(2)
N6 C16 N5 C15 20.6(4)
C17 C16 N5 C15 -158.0(2)
N4 C15 N5 C16 -23.3(4)
C14 C15 N5 C16 157.7(2)
N5 C16 N6 C20 -175.0(2)
C17 C16 N6 C20 3.6(3)
N5 C16 N6 Fe1 12.9(3)
C17 C16 N6 Fe1 -168.53(18)
C19 C20 N6 C16 -3.3(3)
C19 C20 N6 Fe1 169.43(19)
